data_1569987
loop_
_publ_author_name
'Contreras-Montoya, Rafael'
'Smith, James P.'
'Boothroyd, Stephen C.'
'Aguilar, Juan A.'
'Mirzamani, Marzieh'
'Screen, Martin A.'
'Yufit, Dmitry S.'
'Robertson, Mark'
'He, Lilin'
'Qian, Shuo'
'Kumari, Harshita'
'Steed, Jonathan W.'

_publ_section_title
;
 Pathway complexity in fibre assembly: from liquid crystals to
 hyper-helical gelmorphs.
;
_journal_issue 41
_journal_name_full 'Chemical science'
_journal_page_first 11389
_journal_page_last 11401
_journal_paper_doi 10.1039/d3sc03841f
_journal_volume 14
_journal_year 2023
_chemical_absolute_configuration unk
_chemical_formula_moiety 'C21 H26 N6 O4, 2(H2 O)'
_chemical_formula_sum 'C21 H30 N6 O6'
_chemical_formula_weight 462.51
_space_group_crystal_system monoclinic
_space_group_IT_number 4
_space_group_name_Hall 'P 2yb'
_space_group_name_H-M_alt 'P 1 21 1'
_atom_sites_solution_hydrogens mixed
_atom_sites_solution_primary direct
_audit_creation_date 2019-05-15
_audit_creation_method
;
Olex2 1.2-beta
(compiled 2018.05.29 svn.r3508 for OlexSys, GUI svn.r5506)
;
_audit_update_record
;
2022-11-28 deposited with the CCDC.	2023-09-26 downloaded from the CCDC.
;
_cell_angle_alpha 90
_cell_angle_beta 90.897(7)
_cell_angle_gamma 90
_cell_formula_units_Z 2
_cell_length_a 11.300(3)
_cell_length_b 4.5408(11)
_cell_length_c 21.909(5)
_cell_measurement_reflns_used 2808
_cell_measurement_temperature 100.0
_cell_measurement_theta_max 24.15
_cell_measurement_theta_min 2.49
_cell_volume 1124.0(5)
_computing_cell_refinement 'SAINT V8.38A (Bruker AXS, 2016)'
_computing_data_collection 'GDA 8.44; generic data acquisition software'
_computing_data_reduction 'SAINT V8.38A (Bruker AXS, 2016)'
_computing_molecular_graphics 'Olex2 (Dolomanov et al., 2009)'
_computing_publication_material 'Olex2 (Dolomanov et al., 2009)'
_computing_structure_refinement 'ShelXL (Sheldrick, 2015)'
_computing_structure_solution 'ShelXS (Sheldrick, 2008)'
_diffrn_ambient_temperature 100.0
_diffrn_detector 'Photon counting pixel array'
_diffrn_detector_area_resol_mean 10.4
_diffrn_detector_type 'Dectris Pilatus 2M'
_diffrn_measured_fraction_theta_full 0.999
_diffrn_measured_fraction_theta_max 0.969
_diffrn_measurement_device 'Fixed \c 3-circle diffractometer'
_diffrn_measurement_device_type 'Fluid Film Devices'
_diffrn_measurement_method '\f and \w rotation with 0.1 degree frames'
_diffrn_measurement_specimen_support 'MiTeGen MicroMount'
_diffrn_radiation_monochromator 'Silicon 111'
_diffrn_radiation_probe x-ray
_diffrn_radiation_type synchrotron
_diffrn_radiation_wavelength 0.6889
_diffrn_reflns_av_R_equivalents 0.0846
_diffrn_reflns_av_unetI/netI 0.2213
_diffrn_reflns_Laue_measured_fraction_full 0.999
_diffrn_reflns_Laue_measured_fraction_max 0.969
_diffrn_reflns_limit_h_max 14
_diffrn_reflns_limit_h_min -14
_diffrn_reflns_limit_k_max 5
_diffrn_reflns_limit_k_min -5
_diffrn_reflns_limit_l_max 28
_diffrn_reflns_limit_l_min -28
_diffrn_reflns_number 11700
_diffrn_reflns_point_group_measured_fraction_full 1.000
_diffrn_reflns_point_group_measured_fraction_max 0.968
_diffrn_reflns_theta_full 24.415
_diffrn_reflns_theta_max 26.997
_diffrn_reflns_theta_min 0.901
_diffrn_source Synchrotron
_diffrn_source_type 'Undulator, I19, DLS, RAL'
_diffrn_standards_number 0
_exptl_absorpt_coefficient_mu 0.096
_exptl_absorpt_correction_T_max 1.0000
_exptl_absorpt_correction_T_min 0.5207
_exptl_absorpt_correction_type multi-scan
_exptl_absorpt_process_details
;
'SADABS-2016/2 (Bruker,2016/2) was used for absorption correction. 
wR2(int) was 0.1353 before and 0.0469 after correction. 
The Ratio of minimum to maximum transmission is 0.4009. 
The \l/2 correction factor is Not present.'
;
_exptl_crystal_colour 'clear colourless'
_exptl_crystal_colour_lustre clear
_exptl_crystal_colour_primary colourless
_exptl_crystal_density_diffrn 1.366
_exptl_crystal_description needle
_exptl_crystal_F_000 492
_exptl_crystal_size_max 0.175
_exptl_crystal_size_mid 0.012
_exptl_crystal_size_min 0.005
_exptl_transmission_factor_max 1.0000
_exptl_transmission_factor_min 0.5207
_refine_diff_density_max 0.343
_refine_diff_density_min -0.380
_refine_diff_density_rms 0.076
_refine_ls_abs_structure_details
;
 Flack x determined using 488 quotients [(I+)-(I-)]/[(I+)+(I-)]
 (Parsons, Flack and Wagner, Acta Cryst. B69 (2013) 249-259).
;
_refine_ls_abs_structure_Flack -1.8(10)
_refine_ls_extinction_method none
_refine_ls_goodness_of_fit_ref 1.034
_refine_ls_hydrogen_treatment constr
_refine_ls_matrix_type full
_refine_ls_number_parameters 307
_refine_ls_number_reflns 5176
_refine_ls_number_restraints 1
_refine_ls_restrained_S_all 1.034
_refine_ls_R_factor_all 0.1761
_refine_ls_R_factor_gt 0.1179
_refine_ls_shift/su_max 0.002
_refine_ls_shift/su_mean 0.000
_refine_ls_structure_factor_coef Fsqd
_refine_ls_weighting_details 'w=1/[\s^2^(Fo^2^)+(0.1410P)^2^] where P=(Fo^2^+2Fc^2^)/3'
_refine_ls_weighting_scheme calc
_refine_ls_wR_factor_gt 0.3080
_refine_ls_wR_factor_ref 0.3656
_reflns_Friedel_coverage 0.777
_reflns_Friedel_fraction_full 1.000
_reflns_Friedel_fraction_max 0.967
_reflns_number_gt 2685
_reflns_number_total 5176
_reflns_threshold_expression 'I > 2\s(I)'
_cod_data_source_file d3sc03841f2.cif
_cod_data_source_block 1RR_DH_19srv179
_cod_depositor_comments 'Adding full bibliography for 1569983--1569987.cif.'
_cod_original_cell_volume 1124.1(5)
_cod_database_code 1569987
_shelx_shelxl_version_number 2017/1
_shelx_space_group_comment
;
The symmetry employed for this shelxl refinement is uniquely defined
by the following loop, which should always be used as a source of
symmetry information in preference to the above space-group names.
They are only intended as comments.
;
_shelx_estimated_absorpt_t_max 1.000
_shelx_estimated_absorpt_t_min 0.983
_computing_bruker_data_scaling 'SADABS V2012/1 (Bruker AXS Inc.)'
_olex2_refinement_description
;
1. Twinned data refinement
 Scales: 0.969(2)
 0.031(2)
2. Fixed Uiso
 At 1.2 times of:
  All C(H) groups, All C(H,H) groups, All N(H) groups
 At 1.5 times of:
  All C(H,H,H) groups, All O(H,H) groups
3.a Free rotating group:
 O5(H5A,H5B), O6(H6A,H6B)
3.b Ternary CH refined with riding coordinates:
 C1(H1A), C7(H7)
3.c Secondary CH2 refined with riding coordinates:
 C4(H4A,H4B)
3.d Aromatic/amide H refined with riding coordinates:
 N1(H1), N2(H2), N3(H3), N4(H4), N5(H5), N6(H6), C9(H9), C10(H10), C11(H11),
 C12(H12), C13(H13), C17(H17), C18(H18), C19(H19), C20(H20), C21(H21)
3.e Idealised Me refined as rotating group:
 C14(H14A,H14B,H14C), C15(H15A,H15B,H15C)
;
_olex2_submission_special_instructions 'No special instructions were received'

loop_
_space_group_symop_operation_xyz
'x, y, z'
'-x, y+1/2, -z'

loop_
_atom_site_label
_atom_site_type_symbol
_atom_site_fract_x
_atom_site_fract_y
_atom_site_fract_z
_atom_site_U_iso_or_equiv
_atom_site_adp_type
_atom_site_occupancy
_atom_site_site_symmetry_order
_atom_site_calc_flag
_atom_site_refinement_flags_posn
_atom_site_refinement_flags_adp
_atom_site_refinement_flags_occupancy
_atom_site_disorder_assembly
_atom_site_disorder_group
O1 O 0.7230(6) 0.2204(13) 0.3270(3) 0.0605(17) Uani 1 1 d . . . . .
O2 O 0.7093(9) 0.644(2) 0.4583(3) 0.087(3) Uani 1 1 d . . . . .
O3 O 0.9446(9) 0.608(2) 0.5797(3) 0.090(3) Uani 1 1 d . . . . .
O4 O 0.8342(7) 0.2269(13) 0.7015(3) 0.0650(19) Uani 1 1 d . . . . .
N1 N 0.6809(7) 0.6541(17) 0.2797(3) 0.0559(18) Uani 1 1 d . . . . .
H1 H 0.702314 0.838978 0.275002 0.067 Uiso 1 1 calc R . . . .
N2 N 0.8227(8) 0.6336(19) 0.3546(3) 0.067(2) Uani 1 1 d . . . . .
H2 H 0.850708 0.805732 0.343295 0.080 Uiso 1 1 calc R . . . .
N3 N 0.8628(9) 0.4952(18) 0.4073(3) 0.067(2) Uani 1 1 d . . . . .
H3 H 0.931709 0.404938 0.407838 0.080 Uiso 1 1 calc R . . . .
N4 N 0.7571(9) 0.490(2) 0.6002(3) 0.067(2) Uani 1 1 d . . . . .
H4 H 0.691450 0.403182 0.587658 0.081 Uiso 1 1 calc R . . . .
N5 N 0.7622(8) 0.6380(18) 0.6553(3) 0.061(2) Uani 1 1 d . . . . .
H5 H 0.729724 0.812551 0.660019 0.073 Uiso 1 1 calc R . . . .
N6 N 0.8570(7) 0.6695(15) 0.7478(3) 0.0543(18) Uani 1 1 d . . . . .
H6 H 0.839326 0.858173 0.746432 0.065 Uiso 1 1 calc R . . . .
C1 C 0.5844(9) 0.540(2) 0.2417(4) 0.062(2) Uani 1 1 d . . . . .
H1A H 0.598691 0.324607 0.235710 0.074 Uiso 1 1 calc R . . . .
C2 C 0.7382(9) 0.4915(19) 0.3211(4) 0.054(2) Uani 1 1 d . . . . .
C3 C 0.7975(13) 0.499(2) 0.4566(4) 0.075(3) Uani 1 1 d . . . . .
C4 C 0.8377(15) 0.302(2) 0.5083(4) 0.084(4) Uani 1 1 d . . . . .
H4A H 0.913579 0.207112 0.497756 0.101 Uiso 1 1 calc R . . . .
H4B H 0.778307 0.145465 0.514704 0.101 Uiso 1 1 calc R . . . .
C5 C 0.8538(12) 0.482(2) 0.5669(4) 0.066(3) Uani 1 1 d . . . . .
C6 C 0.8211(8) 0.4963(19) 0.7024(4) 0.052(2) Uani 1 1 d . . . . .
C7 C 0.9253(8) 0.556(2) 0.8005(4) 0.055(2) Uani 1 1 d . . . . .
H7 H 0.893752 0.357114 0.811201 0.065 Uiso 1 1 calc R . . . .
C8 C 0.9038(8) 0.7621(17) 0.8537(4) 0.050(2) Uani 1 1 d . . . . .
C9 C 0.9944(8) 0.869(2) 0.8908(4) 0.055(2) Uani 1 1 d . . . . .
H9 H 1.074138 0.813798 0.883576 0.066 Uiso 1 1 calc R . . . .
C10 C 0.9675(11) 1.058(2) 0.9389(4) 0.064(3) Uani 1 1 d . . . . .
H10 H 1.029724 1.134783 0.963886 0.076 Uiso 1 1 calc R . . . .
C11 C 0.8568(10) 1.132(2) 0.9502(4) 0.059(2) Uani 1 1 d . . . . .
H11 H 0.841116 1.262161 0.983103 0.071 Uiso 1 1 calc R . . . .
C12 C 0.7634(9) 1.025(2) 0.9155(4) 0.064(2) Uani 1 1 d . . . . .
H12 H 0.684001 1.076520 0.924252 0.077 Uiso 1 1 calc R . . . .
C13 C 0.7900(9) 0.836(2) 0.8663(4) 0.057(2) Uani 1 1 d . . . . .
H13 H 0.727402 0.759008 0.841664 0.068 Uiso 1 1 calc R . . . .
C14 C 1.0535(10) 0.523(3) 0.7841(5) 0.075(3) Uani 1 1 d . . . . .
H14A H 1.059795 0.396505 0.748059 0.113 Uiso 1 1 calc GR . . . .
H14B H 1.097232 0.434253 0.818371 0.113 Uiso 1 1 calc GR . . . .
H14C H 1.086805 0.717334 0.775110 0.113 Uiso 1 1 calc GR . . . .
C15 C 0.4697(10) 0.573(3) 0.2765(5) 0.081(3) Uani 1 1 d . . . . .
H15A H 0.480507 0.493648 0.317864 0.122 Uiso 1 1 calc GR . . . .
H15B H 0.406497 0.463678 0.255299 0.122 Uiso 1 1 calc GR . . . .
H15C H 0.448262 0.781320 0.278821 0.122 Uiso 1 1 calc GR . . . .
C16 C 0.5862(8) 0.683(2) 0.1800(4) 0.056(2) Uani 1 1 d . . . . .
C17 C 0.6802(11) 0.637(3) 0.1433(5) 0.077(3) Uani 1 1 d . . . . .
H17 H 0.743856 0.517380 0.157628 0.092 Uiso 1 1 calc R . . . .
C18 C 0.6854(11) 0.760(3) 0.0854(5) 0.081(3) Uani 1 1 d . . . . .
H18 H 0.752657 0.724561 0.061050 0.097 Uiso 1 1 calc R . . . .
C19 C 0.5962(11) 0.931(2) 0.0630(5) 0.069(3) Uani 1 1 d . . . . .
H19 H 0.598791 1.010090 0.022887 0.083 Uiso 1 1 calc R . . . .
C20 C 0.5026(12) 0.985(3) 0.1001(6) 0.089(4) Uani 1 1 d . . . . .
H20 H 0.440422 1.109329 0.086143 0.106 Uiso 1 1 calc R . . . .
C21 C 0.4966(10) 0.861(3) 0.1577(5) 0.072(3) Uani 1 1 d . . . . .
H21 H 0.429687 0.898481 0.182261 0.086 Uiso 1 1 calc R . . . .
O5 O 0.4251(10) 0.619(3) 0.4449(5) 0.108(3) Uani 1 1 d . . . . .
H5A H 0.465469 0.617660 0.479039 0.162 Uiso 1 1 d G . . . .
H5B H 0.458213 0.484751 0.422693 0.162 Uiso 1 1 d G . . . .
O6 O 0.4611(12) 0.616(3) 0.5788(6) 0.125(4) Uani 1 1 d . . . . .
H6A H 0.492359 0.493463 0.605038 0.187 Uiso 1 1 d G . . . .
H6B H 0.385173 0.597496 0.583606 0.187 Uiso 1 1 d G . . . .

loop_
_atom_site_aniso_label
_atom_site_aniso_U_11
_atom_site_aniso_U_22
_atom_site_aniso_U_33
_atom_site_aniso_U_23
_atom_site_aniso_U_13
_atom_site_aniso_U_12
O1 0.096(5) 0.021(3) 0.065(4) 0.002(3) -0.006(3) -0.004(3)
O2 0.144(8) 0.060(5) 0.056(4) 0.003(4) -0.008(4) -0.001(6)
O3 0.140(7) 0.074(5) 0.056(4) -0.009(4) 0.008(4) -0.034(6)
O4 0.116(6) 0.019(3) 0.059(4) -0.005(3) -0.006(3) 0.004(3)
N1 0.079(5) 0.031(4) 0.058(4) 0.002(3) -0.008(3) -0.005(3)
N2 0.107(6) 0.041(4) 0.051(4) 0.009(4) -0.020(4) -0.012(4)
N3 0.125(7) 0.032(4) 0.043(4) 0.007(3) -0.016(4) -0.003(4)
N4 0.103(6) 0.045(4) 0.054(4) -0.003(4) -0.014(4) -0.002(5)
N5 0.094(5) 0.038(4) 0.051(4) -0.007(3) -0.017(4) 0.009(4)
N6 0.091(5) 0.024(3) 0.048(4) -0.001(3) -0.005(3) 0.005(3)
C1 0.077(6) 0.035(5) 0.073(6) 0.007(4) -0.012(4) -0.010(4)
C2 0.083(6) 0.025(4) 0.055(5) -0.002(4) -0.001(4) -0.001(4)
C3 0.140(10) 0.038(5) 0.046(5) -0.005(4) -0.013(6) 0.007(7)
C4 0.174(12) 0.043(6) 0.035(4) -0.005(4) -0.004(6) 0.010(6)
C5 0.118(9) 0.032(4) 0.049(5) -0.002(4) -0.001(5) -0.001(5)
C6 0.078(6) 0.029(4) 0.048(4) -0.007(4) -0.005(4) 0.003(4)
C7 0.079(6) 0.035(5) 0.049(4) -0.002(3) -0.012(4) 0.002(4)
C8 0.078(6) 0.025(4) 0.048(4) 0.004(3) -0.009(4) 0.000(4)
C9 0.070(6) 0.039(5) 0.055(5) 0.005(4) -0.004(4) 0.009(4)
C10 0.105(8) 0.039(5) 0.046(4) 0.004(4) -0.014(4) -0.009(5)
C11 0.101(8) 0.031(4) 0.046(4) 0.000(4) -0.006(4) -0.002(5)
C12 0.077(6) 0.056(6) 0.060(5) -0.008(5) 0.007(4) -0.002(5)
C13 0.072(6) 0.047(5) 0.052(5) 0.001(4) -0.005(4) -0.008(4)
C14 0.080(7) 0.078(8) 0.067(6) -0.008(6) -0.005(5) 0.015(6)
C15 0.073(7) 0.096(10) 0.075(7) 0.011(6) -0.004(5) -0.007(6)
C16 0.065(5) 0.035(4) 0.069(5) -0.006(4) -0.007(4) -0.005(4)
C17 0.080(7) 0.079(8) 0.072(6) 0.003(6) -0.001(5) 0.026(6)
C18 0.087(8) 0.074(8) 0.082(8) -0.001(6) 0.010(6) 0.024(6)
C19 0.085(7) 0.053(6) 0.069(6) 0.008(5) -0.007(5) -0.003(5)
C20 0.105(9) 0.069(8) 0.092(8) 0.019(7) -0.009(7) 0.022(7)
C21 0.089(7) 0.064(6) 0.063(6) 0.008(5) 0.007(5) 0.009(6)
O5 0.119(8) 0.096(8) 0.108(7) 0.027(6) -0.020(6) -0.009(6)
O6 0.136(9) 0.103(9) 0.136(10) -0.024(7) 0.020(7) -0.036(8)

loop_
_atom_type_symbol
_atom_type_description
_atom_type_scat_dispersion_real
_atom_type_scat_dispersion_imag
_atom_type_scat_source
C C 0.0032 0.0015 'International Tables Vol C Tables 4.2.6.8 and 6.1.1.4'
H H 0.0000 0.0000 'International Tables Vol C Tables 4.2.6.8 and 6.1.1.4'
N N 0.0060 0.0030 'International Tables Vol C Tables 4.2.6.8 and 6.1.1.4'
O O 0.0108 0.0057 'International Tables Vol C Tables 4.2.6.8 and 6.1.1.4'

loop_
_geom_angle_atom_site_label_1
_geom_angle_atom_site_label_2
_geom_angle_atom_site_label_3
_geom_angle
_geom_angle_site_symmetry_1
_geom_angle_site_symmetry_3
_geom_angle_publ_flag
C1 N1 H1 118.5 . . ?
C2 N1 H1 118.5 . . ?
C2 N1 C1 123.0(7) . . ?
N3 N2 H2 121.5 . . ?
C2 N2 H2 121.5 . . ?
C2 N2 N3 116.9(8) . . ?
N2 N3 H3 120.0 . . ?
C3 N3 N2 119.9(10) . . ?
C3 N3 H3 120.0 . . ?
N5 N4 H4 121.0 . . ?
C5 N4 H4 121.0 . . ?
C5 N4 N5 118.0(9) . . ?
N4 N5 H5 122.0 . . ?
C6 N5 N4 116.1(7) . . ?
C6 N5 H5 122.0 . . ?
C6 N6 H6 119.0 . . ?
C6 N6 C7 122.1(7) . . ?
C7 N6 H6 119.0 . . ?
N1 C1 H1A 107.6 . . ?
N1 C1 C15 108.4(8) . . ?
N1 C1 C16 109.8(7) . . ?
C15 C1 H1A 107.6 . . ?
C16 C1 H1A 107.6 . . ?
C16 C1 C15 115.7(8) . . ?
O1 C2 N1 123.5(8) . . ?
O1 C2 N2 120.6(8) . . ?
N1 C2 N2 115.8(8) . . ?
O2 C3 N3 120.6(10) . . ?
O2 C3 C4 123.1(11) . . ?
N3 C3 C4 116.3(12) . . ?
C3 C4 H4A 109.6 . . ?
C3 C4 H4B 109.6 . . ?
C3 C4 C5 110.2(9) . . ?
H4A C4 H4B 108.1 . . ?
C5 C4 H4A 109.6 . . ?
C5 C4 H4B 109.6 . . ?
O3 C5 N4 124.6(10) . . ?
O3 C5 C4 122.5(11) . . ?
N4 C5 C4 112.8(11) . . ?
O4 C6 N5 120.6(8) . . ?
O4 C6 N6 124.4(8) . . ?
N6 C6 N5 115.0(7) . . ?
N6 C7 H7 108.4 . . ?
N6 C7 C8 107.3(7) . . ?
N6 C7 C14 110.0(8) . . ?
C8 C7 H7 108.4 . . ?
C14 C7 H7 108.4 . . ?
C14 C7 C8 114.3(8) . . ?
C9 C8 C7 122.7(9) . . ?
C13 C8 C7 118.1(8) . . ?
C13 C8 C9 119.1(9) . . ?
C8 C9 H9 120.3 . . ?
C8 C9 C10 119.4(9) . . ?
C10 C9 H9 120.3 . . ?
C9 C10 H10 119.5 . . ?
C11 C10 C9 121.0(9) . . ?
C11 C10 H10 119.5 . . ?
C10 C11 H11 119.2 . . ?
C10 C11 C12 121.6(9) . . ?
C12 C11 H11 119.2 . . ?
C11 C12 H12 121.1 . . ?
C11 C12 C13 117.7(10) . . ?
C13 C12 H12 121.1 . . ?
C8 C13 C12 121.2(8) . . ?
C8 C13 H13 119.4 . . ?
C12 C13 H13 119.4 . . ?
C7 C14 H14A 109.5 . . ?
C7 C14 H14B 109.5 . . ?
C7 C14 H14C 109.5 . . ?
H14A C14 H14B 109.5 . . ?
H14A C14 H14C 109.5 . . ?
H14B C14 H14C 109.5 . . ?
C1 C15 H15A 109.5 . . ?
C1 C15 H15B 109.5 . . ?
C1 C15 H15C 109.5 . . ?
H15A C15 H15B 109.5 . . ?
H15A C15 H15C 109.5 . . ?
H15B C15 H15C 109.5 . . ?
C17 C16 C1 119.2(9) . . ?
C17 C16 C21 117.3(10) . . ?
C21 C16 C1 123.5(10) . . ?
C16 C17 H17 119.3 . . ?
C16 C17 C18 121.5(10) . . ?
C18 C17 H17 119.3 . . ?
C17 C18 H18 119.3 . . ?
C19 C18 C17 121.3(11) . . ?
C19 C18 H18 119.3 . . ?
C18 C19 H19 121.2 . . ?
C18 C19 C20 117.6(11) . . ?
C20 C19 H19 121.2 . . ?
C19 C20 H20 119.3 . . ?
C19 C20 C21 121.3(11) . . ?
C21 C20 H20 119.3 . . ?
C16 C21 C20 120.9(11) . . ?
C16 C21 H21 119.5 . . ?
C20 C21 H21 119.5 . . ?
H5A O5 H5B 104.5 . . ?
H6A O6 H6B 104.5 . . ?

loop_
_geom_bond_atom_site_label_1
_geom_bond_atom_site_label_2
_geom_bond_distance
_geom_bond_site_symmetry_2
_geom_bond_publ_flag
O1 C2 1.250(11) . ?
O2 C3 1.197(15) . ?
O3 C5 1.204(14) . ?
O4 C6 1.232(11) . ?
N1 H1 0.8800 . ?
N1 C1 1.457(11) . ?
N1 C2 1.330(11) . ?
N2 H2 0.8800 . ?
N2 N3 1.385(10) . ?
N2 C2 1.359(12) . ?
N3 H3 0.8800 . ?
N3 C3 1.318(16) . ?
N4 H4 0.8800 . ?
N4 N5 1.381(11) . ?
N4 C5 1.324(15) . ?
N5 H5 0.8800 . ?
N5 C6 1.379(11) . ?
N6 H6 0.8800 . ?
N6 C6 1.327(10) . ?
N6 C7 1.472(10) . ?
C1 H1A 1.0000 . ?
C1 C15 1.521(15) . ?
C1 C16 1.501(14) . ?
C3 C4 1.506(15) . ?
C4 H4A 0.9900 . ?
C4 H4B 0.9900 . ?
C4 C5 1.532(13) . ?
C7 H7 1.0000 . ?
C7 C8 1.517(12) . ?
C7 C14 1.505(15) . ?
C8 C9 1.385(13) . ?
C8 C13 1.362(14) . ?
C9 H9 0.9500 . ?
C9 C10 1.398(14) . ?
C10 H10 0.9500 . ?
C10 C11 1.323(15) . ?
C11 H11 0.9500 . ?
C11 C12 1.380(14) . ?
C12 H12 0.9500 . ?
C12 C13 1.413(13) . ?
C13 H13 0.9500 . ?
C14 H14A 0.9800 . ?
C14 H14B 0.9800 . ?
C14 H14C 0.9800 . ?
C15 H15A 0.9800 . ?
C15 H15B 0.9800 . ?
C15 H15C 0.9800 . ?
C16 C17 1.358(15) . ?
C16 C21 1.377(14) . ?
C17 H17 0.9500 . ?
C17 C18 1.389(17) . ?
C18 H18 0.9500 . ?
C18 C19 1.357(17) . ?
C19 H19 0.9500 . ?
C19 C20 1.367(19) . ?
C20 H20 0.9500 . ?
C20 C21 1.385(17) . ?
C21 H21 0.9500 . ?
O5 H5A 0.8699 . ?
O5 H5B 0.8701 . ?
O6 H6A 0.8698 . ?
O6 H6B 0.8697 . ?

loop_
_geom_hbond_atom_site_label_D
_geom_hbond_atom_site_label_H
_geom_hbond_atom_site_label_A
_geom_hbond_distance_DH
_geom_hbond_distance_HA
_geom_hbond_distance_DA
_geom_hbond_angle_DHA
_geom_hbond_site_symmetry_A
_geom_hbond_publ_flag
N1 H1 O1 0.88 2.08 2.810(9) 139.3 1_565 yes
N2 H2 O1 0.88 2.40 2.952(10) 121.4 1_565 yes
N3 H3 O3 0.88 1.96 2.808(13) 162.2 2_746 yes
N4 H4 O5 0.88 1.97 2.825(14) 164.2 2_646 yes
N5 H5 O4 0.88 2.39 2.968(10) 123.3 1_565 yes
N6 H6 O4 0.88 1.94 2.737(9) 149.5 1_565 yes
O5 H5A O6 0.87 2.19 2.956(17) 147.0 . yes
O5 H5B O6 0.87 1.91 2.679(18) 146.8 2_646 yes
O6 H6A O5 0.87 2.23 2.65(2) 109.3 2_646 yes
O6 H6B O1 0.87 2.39 2.991(15) 126.5 2_656 yes

loop_
_geom_torsion_atom_site_label_1
_geom_torsion_atom_site_label_2
_geom_torsion_atom_site_label_3
_geom_torsion_atom_site_label_4
_geom_torsion
_geom_torsion_site_symmetry_1
_geom_torsion_site_symmetry_2
_geom_torsion_site_symmetry_3
_geom_torsion_site_symmetry_4
_geom_torsion_publ_flag
N1 C2 N2 N3 164.4(9) . . . . ?
N2 N3 C3 O2 -7.2(16) . . . . ?
N3 N2 C2 O1 -20.3(15) . . . . ?
N4 N5 C6 O4 -22.1(15) . . . . ?
N5 N4 C5 O3 -4.0(15) . . . . ?
N6 C6 N5 N4 160.2(9) . . . . ?
C1 N1 C2 O1 7.5(16) . . . . ?
C1 N1 C2 N2 -177.3(9) . . . . ?
C2 N2 N3 C3 -77.0(12) . . . . ?
C3 C4 C5 O3 -86.6(15) . . . . ?
C3 C4 C5 N4 91.5(13) . . . . ?
C4 C3 N3 N2 170.2(9) . . . . ?
C4 C5 N4 N5 177.9(8) . . . . ?
C5 N4 N5 C6 -75.4(11) . . . . ?
C5 C4 C3 O2 -57.8(16) . . . . ?
C5 C4 C3 N3 124.9(12) . . . . ?
C7 N6 C6 O4 4.9(16) . . . . ?
C7 N6 C6 N5 -177.5(9) . . . . ?
C8 C7 N6 C6 -155.0(8) . . . . ?
C9 C8 C7 N6 -133.3(9) . . . . ?
C9 C8 C7 C14 -11.1(12) . . . . ?
C13 C8 C7 N6 49.0(11) . . . . ?
C13 C8 C7 C14 171.2(9) . . . . ?
C14 C7 N6 C6 80.2(12) . . . . ?
C15 C1 N1 C2 86.4(12) . . . . ?
C15 C1 C16 C17 -172.8(11) . . . . ?
C15 C1 C16 C21 6.8(14) . . . . ?
C16 C1 N1 C2 -146.4(9) . . . . ?
C17 C16 C1 N1 64.2(12) . . . . ?
C21 C16 C1 N1 -116.3(11) . . . . ?

loop_
_twin_individual_id
_twin_individual_mass_fraction_refined
1 0.969(2)
2 0.031(2)
